data_7008078
loop_
_publ_author_name
'Li, Jian-Rong'
'Bu, Xian-He'
'Jiao, Jiao'
'Du, Wen-Ping'
'Xu, Xiu-Hua'
'Zhang, Ruo-Hua'

_publ_section_title
;
 Novel dithioether-silver(I) coordination architectures: structural
 diversities by varying the spacers and terminal groups of ligands.
;
_journal_issue 3
_journal_name_full 'Dalton transactions (Cambridge, England : 2003)'
_journal_page_first 464
_journal_page_last 474
_journal_paper_doi 10.1039/b416576b
_journal_year 2005
_chemical_formula_sum 'C16 H36 Ag Cl O4 S4'
_chemical_formula_weight 564.01
_chemical_name_systematic
;
?
;
_space_group_IT_number 14
_symmetry_cell_setting monoclinic
_symmetry_space_group_name_Hall '-P 2ybc'
_symmetry_space_group_name_H-M 'P 1 21/c 1'
_atom_sites_solution_hydrogens geom
_atom_sites_solution_primary direct
_atom_sites_solution_secondary difmap
_audit_creation_method SHELXL-97
_cell_angle_alpha 90.00
_cell_angle_beta 102.014(19)
_cell_angle_gamma 90.00
_cell_formula_units_Z 4
_cell_length_a 13.535(15)
_cell_length_b 9.765(10)
_cell_length_c 19.45(2)
_cell_measurement_reflns_used 836
_cell_measurement_temperature 293(2)
_cell_measurement_theta_max 22.43
_cell_measurement_theta_min 2.56
_cell_volume 2514(5)
_computing_cell_refinement 'Bruker SMART'
_computing_data_collection 'Bruker SMART'
_computing_data_reduction 'Bruker SAINT'
_computing_molecular_graphics 'Bruker SHELXTL'
_computing_publication_material 'Bruker SHELXTL'
_computing_structure_refinement 'SHELXL-97 (Sheldrick, 1997)'
_computing_structure_solution 'SHELXS-97 (Sheldrick, 1990)'
_diffrn_ambient_temperature 293(2)
_diffrn_measured_fraction_theta_full 0.977
_diffrn_measured_fraction_theta_max 0.977
_diffrn_measurement_device_type 'Bruker CCD area detector'
_diffrn_measurement_method 'phi and omega scans'
_diffrn_radiation_monochromator graphite
_diffrn_radiation_source 'fine-focus sealed tube'
_diffrn_radiation_type MoK\a
_diffrn_radiation_wavelength 0.71073
_diffrn_reflns_av_R_equivalents 0.0960
_diffrn_reflns_av_sigmaI/netI 0.1424
_diffrn_reflns_limit_h_max 16
_diffrn_reflns_limit_h_min -7
_diffrn_reflns_limit_k_max 11
_diffrn_reflns_limit_k_min -10
_diffrn_reflns_limit_l_max 23
_diffrn_reflns_limit_l_min -23
_diffrn_reflns_number 10268
_diffrn_reflns_theta_full 25.00
_diffrn_reflns_theta_max 25.00
_diffrn_reflns_theta_min 2.34
_diffrn_standards_decay_% 0
_diffrn_standards_interval_count 0
_diffrn_standards_interval_time 0
_diffrn_standards_number 0
_exptl_absorpt_coefficient_mu 1.257
_exptl_absorpt_correction_T_max 0.7358
_exptl_absorpt_correction_T_min 0.7042
_exptl_absorpt_correction_type multi-scan
_exptl_absorpt_process_details SADABS
_exptl_crystal_colour colorless
_exptl_crystal_density_diffrn 1.490
_exptl_crystal_density_method 'not measured'
_exptl_crystal_description needle
_exptl_crystal_F_000 1168
_exptl_crystal_size_max 0.30
_exptl_crystal_size_mid 0.30
_exptl_crystal_size_min 0.26
_refine_diff_density_max 0.987
_refine_diff_density_min -0.619
_refine_diff_density_rms 0.102
_refine_ls_extinction_coef 0.0025(4)
_refine_ls_extinction_expression Fc^*^=kFc[1+0.001xFc^2^\l^3^/sin(2\q)]^-1/4^
_refine_ls_extinction_method SHELXL
_refine_ls_goodness_of_fit_ref 0.999
_refine_ls_hydrogen_treatment constr
_refine_ls_matrix_type full
_refine_ls_number_parameters 292
_refine_ls_number_reflns 4325
_refine_ls_number_restraints 194
_refine_ls_restrained_S_all 1.013
_refine_ls_R_factor_all 0.1768
_refine_ls_R_factor_gt 0.0669
_refine_ls_shift/su_max 0.001
_refine_ls_shift/su_mean 0.000
_refine_ls_structure_factor_coef Fsqd
_refine_ls_weighting_details 'calc w=1/[\s^2^(Fo^2^)+(0.0604P)^2^+0.0000P] where P=(Fo^2^+2Fc^2^)/3'
_refine_ls_weighting_scheme calc
_refine_ls_wR_factor_gt 0.1289
_refine_ls_wR_factor_ref 0.1674
_reflns_number_gt 1860
_reflns_number_total 4325
_reflns_threshold_expression I>2sigma(I)
_cod_data_source_file b416576b.txt
_cod_data_source_block 14_b
_cod_depositor_comments
;
The following automatic conversions were performed:
'_symmetry_cell_setting' value 'Monoclinic' changed to 'monoclinic'
according to '/home/saulius/struct/CIF-dictionaries/cif_core.dic'
dictionary named 'cif_core.dic' version 2.4.1 from
2010-06-29.

'_exptl_absorpt_correction_type' value 'MULTI-SCAN' changed
to 'multi-scan' according to
'/home/saulius/struct/CIF-dictionaries/cif_core.dic' dictionary named
'cif_core.dic' version 2.4.1 from 2010-06-29.

Automatic conversion script
Id: cif_fix_enum 1527 2010-12-29 10:47:43Z saulius 
;
_cod_original_sg_symbol_H-M 'P 2(1)/c'
_cod_database_code 7008078

loop_
_symmetry_equiv_pos_as_xyz
'x, y, z'
'-x, y+1/2, -z+1/2'
'-x, -y, -z'
'x, -y-1/2, z-1/2'

loop_
_atom_site_label
_atom_site_type_symbol
_atom_site_fract_x
_atom_site_fract_y
_atom_site_fract_z
_atom_site_U_iso_or_equiv
_atom_site_adp_type
_atom_site_occupancy
_atom_site_symmetry_multiplicity
_atom_site_calc_flag
_atom_site_refinement_flags
_atom_site_disorder_assembly
_atom_site_disorder_group
Ag1 Ag 0.74275(5) 0.75156(8) 0.17048(4) 0.0545(3) Uani 1 1 d . . .
S1 S 0.86345(17) 0.7492(3) 0.29328(11) 0.0571(7) Uani 1 1 d . . .
S2 S 1.16424(19) 0.2069(3) 0.43217(13) 0.0562(8) Uani 1 1 d . . .
C1 C 0.7455(10) 0.8995(16) 0.3647(6) 0.132(6) Uani 1 1 d U . .
H1A H 0.7078 0.9016 0.4013 0.198 Uiso 1 1 calc R . .
H1B H 0.7010 0.9165 0.3202 0.198 Uiso 1 1 calc R . .
H1C H 0.7970 0.9687 0.3733 0.198 Uiso 1 1 calc R . .
C2 C 0.7926(10) 0.7647(12) 0.3633(5) 0.102(4) Uani 1 1 d U . .
H2A H 0.7405 0.6949 0.3569 0.122 Uiso 1 1 calc R . .
H2B H 0.8379 0.7485 0.4082 0.122 Uiso 1 1 calc R . .
C3 C 0.9008(7) 0.5705(9) 0.3015(5) 0.061(3) Uani 1 1 d . . .
H3A H 0.8404 0.5145 0.2960 0.073 Uiso 1 1 calc R . .
H3B H 0.9343 0.5476 0.2635 0.073 Uiso 1 1 calc R . .
C4 C 0.9696(7) 0.5348(9) 0.3699(5) 0.059(3) Uani 1 1 d . . .
H4A H 0.9313 0.5324 0.4068 0.071 Uiso 1 1 calc R . .
H4B H 1.0214 0.6045 0.3818 0.071 Uiso 1 1 calc R . .
C5 C 1.0197(7) 0.3940(10) 0.3649(5) 0.057(3) Uani 1 1 d . . .
H5A H 0.9680 0.3255 0.3493 0.069 Uiso 1 1 calc R . .
H5B H 1.0625 0.3985 0.3306 0.069 Uiso 1 1 calc R . .
C6 C 1.0835(7) 0.3526(10) 0.4369(5) 0.059(3) Uani 1 1 d . . .
H6A H 1.0387 0.3311 0.4684 0.070 Uiso 1 1 calc R . .
H6B H 1.1251 0.4298 0.4567 0.070 Uiso 1 1 calc R . .
C7 C 1.0693(10) 0.0732(12) 0.4083(7) 0.103(4) Uani 1 1 d . . .
H7A H 1.0252 0.0730 0.4417 0.124 Uiso 1 1 calc R . .
H7B H 1.0284 0.0929 0.3622 0.124 Uiso 1 1 calc R . .
C8 C 1.1136(11) -0.0573(14) 0.4073(8) 0.148(6) Uani 1 1 d U . .
H8A H 1.0615 -0.1248 0.3943 0.223 Uiso 1 1 calc R . .
H8B H 1.1528 -0.0781 0.4532 0.223 Uiso 1 1 calc R . .
H8C H 1.1566 -0.0578 0.3738 0.223 Uiso 1 1 calc R . .
S3 S 0.6349(2) 0.5290(3) 0.16483(15) 0.0643(8) Uani 1 1 d D . .
C9 C 0.5114(9) 0.6791(14) 0.2345(7) 0.108(5) Uani 1 1 d . . .
H9A H 0.4742 0.6761 0.2714 0.162 Uiso 1 1 calc R A .
H9B H 0.4663 0.6997 0.1907 0.162 Uiso 1 1 calc R . .
H9C H 0.5625 0.7486 0.2447 0.162 Uiso 1 1 calc R . .
C10 C 0.5593(9) 0.5458(12) 0.2293(7) 0.091(4) Uani 1 1 d . A .
H10A H 0.5064 0.4771 0.2197 0.109 Uiso 1 1 calc R . .
H10B H 0.6013 0.5246 0.2748 0.109 Uiso 1 1 calc R . .
C11 C 0.5244(10) 0.529(3) 0.0983(4) 0.138(8) Uani 0.71(2) 1 d PDU A 1
H11A H 0.4846 0.4486 0.1032 0.166 Uiso 0.71(2) 1 calc PR A 1
H11B H 0.4842 0.6093 0.1037 0.166 Uiso 0.71(2) 1 calc PR A 1
C12 C 0.5493(10) 0.530(3) 0.0252(5) 0.176(9) Uani 0.71(2) 1 d PDU . 1
H12A H 0.6077 0.4736 0.0240 0.211 Uiso 0.71(2) 1 calc PR A 1
H12B H 0.5627 0.6227 0.0113 0.211 Uiso 0.71(2) 1 calc PR A 1
C11' C 0.560(4) 0.5947(18) 0.0846(12) 0.134(13) Uani 0.29(2) 1 d PDU A 2
H11C H 0.5052 0.6500 0.0945 0.160 Uiso 0.29(2) 1 calc PR A 2
H11D H 0.6013 0.6515 0.0608 0.160 Uiso 0.29(2) 1 calc PR A 2
C12' C 0.518(5) 0.472(2) 0.0382(8) 0.177(14) Uani 0.29(2) 1 d PDU . 2
H12C H 0.4620 0.4311 0.0547 0.213 Uiso 0.29(2) 1 calc PR A 2
H12D H 0.5701 0.4032 0.0394 0.213 Uiso 0.29(2) 1 calc PR A 2
S4 S 0.64584(18) 0.9776(3) 0.15833(14) 0.0566(8) Uani 1 1 d . . .
C13 C 0.8012(8) 1.1490(11) 0.2143(6) 0.090(4) Uani 1 1 d . . .
H13A H 0.8444 1.2236 0.2076 0.135 Uiso 1 1 calc R A .
H13B H 0.8414 1.0692 0.2293 0.135 Uiso 1 1 calc R . .
H13C H 0.7641 1.1734 0.2495 0.135 Uiso 1 1 calc R . .
C14 C 0.7288(7) 1.1189(10) 0.1464(5) 0.072(3) Uani 1 1 d . A .
H14A H 0.7661 1.0951 0.1106 0.086 Uiso 1 1 calc R . .
H14B H 0.6887 1.1997 0.1308 0.086 Uiso 1 1 calc R . .
C15 C 0.5542(8) 0.9655(10) 0.0756(6) 0.082(4) Uani 1 1 d D A .
H15A H 0.5064 0.8949 0.0796 0.099 Uiso 1 1 d R . .
C16 C 0.4957(13) 1.0878(17) 0.0420(10) 0.080(7) Uani 0.50 1 d PD A 1
H16A H 0.5418 1.1480 0.0254 0.096 Uiso 0.50 1 d PR A 1
H16B H 0.4753 1.1313 0.0810 0.096 Uiso 0.50 1 d PR A 1
C16' C 0.5917(13) 0.940(2) 0.0101(9) 0.087(8) Uani 0.50 1 d PD A 2
H16D H 0.6341 1.0155 0.0035 0.131 Uiso 0.50 1 d PR A 2
H16E H 0.6297 0.8564 0.0128 0.131 Uiso 0.50 1 d PR A 2
Cl1 Cl 0.7476(2) 0.1865(4) 0.92885(17) 0.0810(9) Uani 1 1 d D . .
O1 O 0.6763(6) 0.2625(8) 0.9561(5) 0.140(4) Uani 1 1 d DU B 1
O2 O 0.7006(13) 0.098(3) 0.8742(13) 0.197(14) Uani 0.57(2) 1 d PDU B 1
O3 O 0.8122(15) 0.2820(16) 0.9006(14) 0.156(10) Uani 0.57(2) 1 d PDU B 1
O4 O 0.8110(16) 0.114(3) 0.9844(8) 0.151(11) Uani 0.57(2) 1 d PDU B 1
O2' O 0.754(2) 0.199(3) 0.8569(8) 0.163(15) Uani 0.43(2) 1 d PDU B 2
O3' O 0.8481(10) 0.198(3) 0.9693(15) 0.132(14) Uani 0.43(2) 1 d PDU B 2
O4' O 0.7259(19) 0.0408(12) 0.9369(15) 0.106(9) Uani 0.43(2) 1 d PDU B 2

loop_
_atom_site_aniso_label
_atom_site_aniso_U_11
_atom_site_aniso_U_22
_atom_site_aniso_U_33
_atom_site_aniso_U_23
_atom_site_aniso_U_13
_atom_site_aniso_U_12
Ag1 0.0544(5) 0.0562(5) 0.0507(5) 0.0074(5) 0.0062(3) 0.0025(4)
S1 0.0598(14) 0.0660(17) 0.0403(13) 0.0050(16) -0.0015(11) 0.0085(16)
S2 0.0660(16) 0.0576(19) 0.0449(15) 0.0054(12) 0.0109(13) 0.0014(12)
C1 0.161(13) 0.164(14) 0.079(10) 0.019(10) 0.044(9) 0.077(11)
C2 0.150(11) 0.111(11) 0.049(6) 0.013(8) 0.031(7) 0.058(9)
C3 0.068(7) 0.066(7) 0.045(6) 0.002(5) -0.002(5) 0.016(6)
C4 0.069(7) 0.053(7) 0.054(7) 0.001(5) 0.012(6) 0.010(5)
C5 0.060(6) 0.068(8) 0.044(6) 0.005(5) 0.011(5) 0.008(5)
C6 0.073(6) 0.057(7) 0.049(7) -0.006(5) 0.020(6) -0.001(6)
C7 0.119(11) 0.062(9) 0.129(12) -0.005(9) 0.025(10) -0.012(8)
C8 0.154(13) 0.084(11) 0.176(16) 0.008(11) -0.037(12) -0.020(10)
S3 0.0618(18) 0.0491(19) 0.075(2) 0.0012(15) -0.0011(17) -0.0041(14)
C9 0.099(9) 0.092(10) 0.153(14) 0.021(10) 0.072(9) -0.008(8)
C10 0.097(9) 0.078(10) 0.108(10) 0.009(8) 0.044(8) -0.025(8)
C11 0.141(11) 0.128(11) 0.134(11) -0.001(8) 0.001(8) 0.005(8)
C12 0.158(12) 0.173(12) 0.187(13) -0.030(9) 0.015(9) 0.014(9)
C11' 0.131(15) 0.140(15) 0.132(15) 0.003(9) 0.033(9) -0.007(9)
C12' 0.177(16) 0.183(16) 0.170(16) -0.002(10) 0.033(10) 0.020(10)
S4 0.0562(17) 0.0554(19) 0.0573(18) 0.0035(14) 0.0100(15) 0.0096(13)
C13 0.105(9) 0.062(8) 0.099(10) -0.012(7) 0.013(8) -0.016(7)
C14 0.097(8) 0.049(7) 0.068(8) 0.006(6) 0.013(7) -0.006(6)
C15 0.064(7) 0.059(8) 0.101(10) 0.035(7) -0.034(7) 0.017(6)
C16 0.056(13) 0.109(19) 0.073(16) 0.031(15) 0.008(12) 0.025(13)
C16' 0.040(12) 0.13(2) 0.078(18) -0.025(16) -0.014(13) 0.003(13)
Cl1 0.0707(19) 0.098(3) 0.076(2) 0.0062(19) 0.0180(18) 0.0167(19)
O1 0.106(6) 0.153(9) 0.172(10) -0.026(7) 0.053(7) 0.047(6)
O2 0.18(2) 0.25(3) 0.13(2) -0.12(2) -0.029(18) 0.00(2)
O3 0.17(2) 0.17(2) 0.13(2) 0.034(16) 0.056(17) 0.001(15)
O4 0.130(19) 0.18(3) 0.135(18) 0.048(18) 0.016(16) 0.069(18)
O2' 0.19(3) 0.22(4) 0.10(2) 0.01(2) 0.07(2) 0.07(3)
O3' 0.074(14) 0.14(3) 0.18(3) -0.08(2) 0.023(16) 0.018(15)
O4' 0.119(19) 0.098(18) 0.10(2) -0.004(14) 0.013(16) -0.006(13)

loop_
_atom_type_symbol
_atom_type_description
_atom_type_scat_dispersion_real
_atom_type_scat_dispersion_imag
_atom_type_scat_source
C C 0.0033 0.0016 'International Tables Vol C Tables 4.2.6.8 and 6.1.1.4'
H H 0.0000 0.0000 'International Tables Vol C Tables 4.2.6.8 and 6.1.1.4'
O O 0.0106 0.0060 'International Tables Vol C Tables 4.2.6.8 and 6.1.1.4'
S S 0.1246 0.1234 'International Tables Vol C Tables 4.2.6.8 and 6.1.1.4'
Cl Cl 0.1484 0.1585 'International Tables Vol C Tables 4.2.6.8 and 6.1.1.4'
Ag Ag -0.8971 1.1015 'International Tables Vol C Tables 4.2.6.8 and 6.1.1.4'

loop_
_geom_angle_atom_site_label_1
_geom_angle_atom_site_label_2
_geom_angle_atom_site_label_3
_geom_angle
_geom_angle_site_symmetry_1
_geom_angle_site_symmetry_3
_geom_angle_publ_flag
S4 Ag1 S1 107.78(9) . . ?
S4 Ag1 S3 116.4(1) . . ?
S1 Ag1 S3 105.7(1) . . ?
S4 Ag1 S2 113.21(9) . 2_755 ?
S1 Ag1 S2 113.0(1) . 2_755 ?
S3 Ag1 S2 100.6(1) . 2_755 ?
C3 S1 C2 101.2(5) . . ?
C3 S1 Ag1 101.5(3) . . ?
C2 S1 Ag1 110.9(4) . . ?
C6 S2 C7 100.1(6) . . ?
C6 S2 Ag1 107.5(3) . 2_745 ?
C7 S2 Ag1 110.6(4) . 2_745 ?
C2 C1 H1A 109.5 . . ?
C2 C1 H1B 109.5 . . ?
H1A C1 H1B 109.5 . . ?
C2 C1 H1C 109.5 . . ?
H1A C1 H1C 109.5 . . ?
H1B C1 H1C 109.5 . . ?
C1 C2 S1 112.7(8) . . ?
C1 C2 H2A 109.1 . . ?
S1 C2 H2A 109.1 . . ?
C1 C2 H2B 109.1 . . ?
S1 C2 H2B 109.1 . . ?
H2A C2 H2B 107.8 . . ?
C4 C3 S1 114.3(7) . . ?
C4 C3 H3A 108.7 . . ?
S1 C3 H3A 108.7 . . ?
C4 C3 H3B 108.7 . . ?
S1 C3 H3B 108.7 . . ?
H3A C3 H3B 107.6 . . ?
C3 C4 C5 110.6(8) . . ?
C3 C4 H4A 109.5 . . ?
C5 C4 H4A 109.5 . . ?
C3 C4 H4B 109.5 . . ?
C5 C4 H4B 109.5 . . ?
H4A C4 H4B 108.1 . . ?
C6 C5 C4 110.3(7) . . ?
C6 C5 H5A 109.6 . . ?
C4 C5 H5A 109.6 . . ?
C6 C5 H5B 109.6 . . ?
C4 C5 H5B 109.6 . . ?
H5A C5 H5B 108.1 . . ?
C5 C6 S2 113.0(6) . . ?
C5 C6 H6A 109.0 . . ?
S2 C6 H6A 109.0 . . ?
C5 C6 H6B 109.0 . . ?
S2 C6 H6B 109.0 . . ?
H6A C6 H6B 107.8 . . ?
C8 C7 S2 111.8(10) . . ?
C8 C7 H7A 109.3 . . ?
S2 C7 H7A 109.3 . . ?
C8 C7 H7B 109.3 . . ?
S2 C7 H7B 109.3 . . ?
H7A C7 H7B 107.9 . . ?
C7 C8 H8A 109.5 . . ?
C7 C8 H8B 109.5 . . ?
H8A C8 H8B 109.5 . . ?
C7 C8 H8C 109.5 . . ?
H8A C8 H8C 109.5 . . ?
H8B C8 H8C 109.5 . . ?
C11 S3 C10 89.6(6) . . ?
C11 S3 C11' 28.5(15) . . ?
C10 S3 C11' 106.0(19) . . ?
C11 S3 Ag1 114.3(8) . . ?
C10 S3 Ag1 107.0(4) . . ?
C11' S3 Ag1 87.0(12) . . ?
C10 C9 H9A 109.5 . . ?
C10 C9 H9B 109.5 . . ?
H9A C9 H9B 109.5 . . ?
C10 C9 H9C 109.5 . . ?
H9A C9 H9C 109.5 . . ?
H9B C9 H9C 109.5 . . ?
C9 C10 S3 117.1(8) . . ?
C9 C10 H10A 108.0 . . ?
S3 C10 H10A 108.0 . . ?
C9 C10 H10B 108.0 . . ?
S3 C10 H10B 108.0 . . ?
H10A C10 H10B 107.3 . . ?
C12 C11 S3 111.5(8) . . ?
C12 C11 H11A 109.3 . . ?
S3 C11 H11A 109.3 . . ?
C12 C11 H11B 109.3 . . ?
S3 C11 H11B 109.3 . . ?
H11A C11 H11B 108.0 . . ?
C11 C12 C12 104.5(8) . 3_665 ?
C11 C12 H12A 110.8 . . ?
C12 C12 H12A 110.8 3_665 . ?
C11 C12 H12B 110.8 . . ?
C12 C12 H12B 110.8 3_665 . ?
H12A C12 H12B 108.9 . . ?
C12' C11' S3 107.8(11) . . ?
C12' C11' H11C 110.1 . . ?
S3 C11' H11C 110.1 . . ?
C12' C11' H11D 110.1 . . ?
S3 C11' H11D 110.1 . . ?
H11C C11' H11D 108.5 . . ?
C11' C12' C12' 107.0(10) . 3_665 ?
C11' C12' H12C 110.3 . . ?
C12' C12' H12C 110.3 3_665 . ?
C11' C12' H12D 110.3 . . ?
C12' C12' H12D 110.3 3_665 . ?
H12C C12' H12D 108.6 . . ?
C15 S4 C14 105.1(5) . . ?
C15 S4 Ag1 105.6(3) . . ?
C14 S4 Ag1 110.4(4) . . ?
C14 C13 H13A 109.5 . . ?
C14 C13 H13B 109.5 . . ?
H13A C13 H13B 109.5 . . ?
C14 C13 H13C 109.5 . . ?
H13A C13 H13C 109.5 . . ?
H13B C13 H13C 109.5 . . ?
C13 C14 S4 110.1(7) . . ?
C13 C14 H14A 109.6 . . ?
S4 C14 H14A 109.6 . . ?
C13 C14 H14B 109.6 . . ?
S4 C14 H14B 109.6 . . ?
H14A C14 H14B 108.2 . . ?
C16' C15 C16 90.2(7) . . ?
C16' C15 S4 118.5(10) . . ?
C16 C15 S4 122.2(11) . . ?
C16' C15 H15A 107.7 . . ?
C16 C15 H15A 107.6 . . ?
S4 C15 H15A 108.8 . . ?
C15 C16 H16A 108.2 . . ?
C15 C16 H16B 102.7 . . ?
H16A C16 H16B 108.0 . . ?
C15 C16' H16D 107.8 . . ?
C15 C16' H16E 111.7 . . ?
H16D C16' H16E 109.5 . . ?
O1 Cl1 O2 111.7(8) . . ?
O1 Cl1 O4 109.2(8) . . ?
O2 Cl1 O4 111.9(9) . . ?
O1 Cl1 O2' 120.6(13) . . ?
O2 Cl1 O2' 54.7(11) . . ?
O4 Cl1 O2' 129.9(14) . . ?
O1 Cl1 O3' 113.7(12) . . ?
O2 Cl1 O3' 133.5(13) . . ?
O4 Cl1 O3' 42.5(10) . . ?
O2' Cl1 O3' 107.0(11) . . ?
O1 Cl1 O3 108.4(8) . . ?
O2 Cl1 O3 108.5(9) . . ?
O4 Cl1 O3 106.9(8) . . ?
O2' Cl1 O3 54.2(11) . . ?
O3' Cl1 O3 65.3(11) . . ?
O1 Cl1 O4' 107.7(10) . . ?
O2 Cl1 O4' 54.5(10) . . ?
O4 Cl1 O4' 62.5(10) . . ?
O2' Cl1 O4' 104.0(11) . . ?
O3' Cl1 O4' 101.8(10) . . ?
O3 Cl1 O4' 143.8(11) . . ?

loop_
_geom_bond_atom_site_label_1
_geom_bond_atom_site_label_2
_geom_bond_distance
_geom_bond_site_symmetry_2
_geom_bond_publ_flag
Ag1 S4 2.553(3) . ?
Ag1 S1 2.598(3) . ?
Ag1 S3 2.607(3) . ?
Ag1 S2 2.609(3) 2_755 ?
S1 C3 1.815(9) . ?
S1 C2 1.83(1) . ?
S2 C6 1.808(9) . ?
S2 C7 1.82(1) . ?
S2 Ag1 2.609(3) 2_745 ?
C1 C2 1.465(13) . ?
C1 H1A 0.9600 . ?
C1 H1B 0.9600 . ?
C1 H1C 0.9600 . ?
C2 H2A 0.9700 . ?
C2 H2B 0.9700 . ?
C3 C4 1.498(11) . ?
C3 H3A 0.9700 . ?
C3 H3B 0.9700 . ?
C4 C5 1.545(12) . ?
C4 H4A 0.9700 . ?
C4 H4B 0.9700 . ?
C5 C6 1.539(12) . ?
C5 H5A 0.9700 . ?
C5 H5B 0.9700 . ?
C6 H6A 0.9700 . ?
C6 H6B 0.9700 . ?
C7 C8 1.410(14) . ?
C7 H7A 0.9700 . ?
C7 H7B 0.9700 . ?
C8 H8A 0.9600 . ?
C8 H8B 0.9600 . ?
C8 H8C 0.9600 . ?
S3 C11 1.762(9) . ?
S3 C10 1.784(11) . ?
S3 C11' 1.792(10) . ?
C9 C10 1.466(14) . ?
C9 H9A 0.9600 . ?
C9 H9B 0.9600 . ?
C9 H9C 0.9600 . ?
C10 H10A 0.9700 . ?
C10 H10B 0.9700 . ?
C11 C12 1.529(7) . ?
C11 H11A 0.9700 . ?
C11 H11B 0.9700 . ?
C12 C12 1.595(10) 3_665 ?
C12 H12A 0.9700 . ?
C12 H12B 0.9700 . ?
C11' C12' 1.536(10) . ?
C11' H11C 0.9700 . ?
C11' H11D 0.9700 . ?
C12' C12' 1.562(11) 3_665 ?
C12' H12C 0.9700 . ?
C12' H12D 0.9700 . ?
S4 C15 1.819(10) . ?
S4 C14 1.824(10) . ?
C13 C14 1.500(13) . ?
C13 H13A 0.9600 . ?
C13 H13B 0.9600 . ?
C13 H13C 0.9600 . ?
C14 H14A 0.9700 . ?
C14 H14B 0.9700 . ?
C15 C16' 1.488(10) . ?
C15 C16 1.505(9) . ?
C15 H15A 0.9600 . ?
C16 H16A 0.9600 . ?
C16 H16B 0.9600 . ?
C16' H16D 0.9600 . ?
C16' H16E 0.9600 . ?
Cl1 O1 1.406(6) . ?
Cl1 O2 1.414(9) . ?
Cl1 O4 1.420(9) . ?
Cl1 O2' 1.425(10) . ?
Cl1 O3' 1.426(10) . ?
Cl1 O3 1.462(9) . ?
Cl1 O4' 1.467(10) . ?

loop_
_geom_torsion_atom_site_label_1
_geom_torsion_atom_site_label_2
_geom_torsion_atom_site_label_3
_geom_torsion_atom_site_label_4
_geom_torsion
_geom_torsion_site_symmetry_1
_geom_torsion_site_symmetry_2
_geom_torsion_site_symmetry_3
_geom_torsion_site_symmetry_4
_geom_torsion_publ_flag
S4 Ag1 S1 C3 166.4(3) . . . . ?
S3 Ag1 S1 C3 41.3(3) . . . . ?
S2 Ag1 S1 C3 -67.8(3) 2_755 . . . ?
S4 Ag1 S1 C2 59.5(4) . . . . ?
S3 Ag1 S1 C2 -65.6(4) . . . . ?
S2 Ag1 S1 C2 -174.6(4) 2_755 . . . ?
C3 S1 C2 C1 -175.1(10) . . . . ?
Ag1 S1 C2 C1 -68.1(11) . . . . ?
C2 S1 C3 C4 -63.7(8) . . . . ?
Ag1 S1 C3 C4 -178.0(6) . . . . ?
S1 C3 C4 C5 -164.8(6) . . . . ?
C3 C4 C5 C6 -175.4(8) . . . . ?
C4 C5 C6 S2 -168.5(6) . . . . ?
C7 S2 C6 C5 -67.6(8) . . . . ?
Ag1 S2 C6 C5 47.9(7) 2_745 . . . ?
C6 S2 C7 C8 -174.5(10) . . . . ?
Ag1 S2 C7 C8 72.3(11) 2_745 . . . ?
S4 Ag1 S3 C11 43.4(5) . . . . ?
S1 Ag1 S3 C11 163.0(5) . . . . ?
S2 Ag1 S3 C11 -79.3(5) 2_755 . . . ?
S4 Ag1 S3 C10 -54.0(5) . . . . ?
S1 Ag1 S3 C10 65.5(5) . . . . ?
S2 Ag1 S3 C10 -176.7(4) 2_755 . . . ?
S4 Ag1 S3 C11' 51.8(16) . . . . ?
S1 Ag1 S3 C11' 171.4(15) . . . . ?
S2 Ag1 S3 C11' -70.9(16) 2_755 . . . ?
C11 S3 C10 C9 -72.6(13) . . . . ?
C11' S3 C10 C9 -49.0(14) . . . . ?
Ag1 S3 C10 C9 42.8(11) . . . . ?
C10 S3 C11 C12 174.3(19) . . . . ?
C11' S3 C11 C12 48(2) . . . . ?
Ag1 S3 C11 C12 66(2) . . . . ?
S3 C11 C12 C12 157.4(19) . . . 3_665 ?
C11 S3 C11' C12' -46(3) . . . . ?
C10 S3 C11' C12' -103(4) . . . . ?
Ag1 S3 C11' C12' 150(5) . . . . ?
S3 C11' C12' C12' -163(5) . . . 3_665 ?
S1 Ag1 S4 C15 -174.4(4) . . . . ?
S3 Ag1 S4 C15 -56.0(4) . . . . ?
S2 Ag1 S4 C15 59.8(4) 2_755 . . . ?
S1 Ag1 S4 C14 72.5(4) . . . . ?
S3 Ag1 S4 C14 -169.1(4) . . . . ?
S2 Ag1 S4 C14 -53.3(4) 2_755 . . . ?
C15 S4 C14 C13 173.8(7) . . . . ?
Ag1 S4 C14 C13 -72.8(8) . . . . ?
C14 S4 C15 C16' 59.1(13) . . . . ?
Ag1 S4 C15 C16' -57.6(12) . . . . ?
C14 S4 C15 C16 -51.1(12) . . . . ?
Ag1 S4 C15 C16 -167.8(10) . . . . ?
